data_2104249
loop_
_publ_author_name
'Lemmerer, Andreas'
'B\'athori, Nikoletta B.'
'Bourne, Susan A.'

_publ_section_title
;
 Chiral carboxylic acids and their effects on melting-point behaviour
 in co-crystals with isonicotinamide
;
_journal_coeditor_code BS5070
_journal_issue 6
_journal_name_full 'Acta Crystallographica Section B'
_journal_page_first 780
_journal_page_last 790
_journal_paper_doi 10.1107/S0108768108034526
_journal_volume 64
_journal_year 2008
_chemical_formula_moiety 'C10 H12 O2'
_chemical_formula_sum 'C10 H12 O2'
_chemical_formula_weight 164.2
_chemical_melting_point 313.5(15)
_chemical_name_systematic
;
 (RS)-2-phenylbutyric acid
;
_space_group_IT_number 61
_symmetry_cell_setting orthorhombic
_symmetry_space_group_name_Hall '-P 2ac 2ab'
_symmetry_space_group_name_H-M 'P b c a'
_atom_sites_solution_hydrogens geom
_atom_sites_solution_primary direct
_atom_sites_solution_secondary difmap
_audit_conform_dict_name cif_core.dic
_audit_conform_dict_version 2.3
_audit_creation_method 'WinGX routine CIF_UPDATE'
_cell_angle_alpha 90
_cell_angle_beta 90
_cell_angle_gamma 90
_cell_formula_units_Z 8
_cell_length_a 9.1724(18)
_cell_length_b 7.1850(14)
_cell_length_c 27.407(6)
_cell_measurement_reflns_used 11813
_cell_measurement_temperature 173(2)
_cell_measurement_theta_max 28.28
_cell_measurement_theta_min 0.41
_cell_volume 1806.2(6)
_computing_cell_refinement 'DENZO-SMN (Otwinowski & Minor, 1997)'
_computing_data_collection 'COLLECT (Nonius, 2000)'
_computing_data_reduction DENZO-SMN
_computing_molecular_graphics
;
Ortep-3 for Windows (Farrugia, 1997) and DIAMOND (Brandenburg, 1999)
;
_computing_publication_material
;
WinGX publication routines (Farrugia, 1999) and PLATON (Spek, 2002)
;
_computing_structure_refinement 'SHELXL-97 (Sheldrick, 1997)'
_computing_structure_solution 'SHELXS-97 (Sheldrick, 1997)'
_diffrn_ambient_temperature 173(2)
_diffrn_measured_fraction_theta_full 0.993
_diffrn_measured_fraction_theta_max 0.993
_diffrn_measurement_device_type 'Nonius KappaCCD area-detector'
_diffrn_measurement_method '0.9\% \f and \w scans'
_diffrn_radiation_monochromator graphite
_diffrn_radiation_type MoK\a
_diffrn_radiation_wavelength 0.71073
_diffrn_reflns_av_R_equivalents 0.0328
_diffrn_reflns_limit_h_max 8
_diffrn_reflns_limit_h_min -11
_diffrn_reflns_limit_k_max 8
_diffrn_reflns_limit_k_min -8
_diffrn_reflns_limit_l_max 29
_diffrn_reflns_limit_l_min -33
_diffrn_reflns_number 9148
_diffrn_reflns_theta_full 25.5
_diffrn_reflns_theta_max 25.5
_diffrn_reflns_theta_min 2.97
_diffrn_standards_number 0
_exptl_absorpt_coefficient_mu 0.083
_exptl_absorpt_correction_T_max 0.984
_exptl_absorpt_correction_T_min 0.968
_exptl_absorpt_correction_type multi-scan
_exptl_absorpt_process_details 'SADABS (Sheldrick, 1996)'
_exptl_crystal_colour colourless
_exptl_crystal_density_diffrn 1.208
_exptl_crystal_density_method 'not measured'
_exptl_crystal_description block
_exptl_crystal_F_000 704
_exptl_crystal_size_max 0.4
_exptl_crystal_size_mid 0.32
_exptl_crystal_size_min 0.2
_refine_diff_density_max 0.155
_refine_diff_density_min -0.141
_refine_ls_extinction_method none
_refine_ls_goodness_of_fit_ref 1.041
_refine_ls_hydrogen_treatment mixed
_refine_ls_matrix_type full
_refine_ls_number_parameters 114
_refine_ls_number_reflns 1669
_refine_ls_number_restraints 0
_refine_ls_restrained_S_all 1.041
_refine_ls_R_factor_all 0.0545
_refine_ls_R_factor_gt 0.0371
_refine_ls_shift/su_max 0.001
_refine_ls_shift/su_mean 0
_refine_ls_structure_factor_coef Fsqd
_refine_ls_weighting_details 'calc w=1/[\s^2^(Fo^2^)+(0.0324P)^2^+0.4861P] where P=(Fo^2^+2Fc^2^)/3'
_refine_ls_weighting_scheme calc
_refine_ls_wR_factor_gt 0.0797
_refine_ls_wR_factor_ref 0.0878
_reflns_number_gt 1329
_reflns_number_total 1669
_reflns_threshold_expression >2sigma(I)
_cod_data_source_file bs5070.cif
_cod_data_source_block III
_cod_depositor_comments
;
The following automatic conversions were performed:
'_symmetry_cell_setting' value 'Orthorhombic' changed to 'orthorhombic'
according to '/home/saulius/struct/CIF-dictionaries/cif_core.dic'
dictionary named 'cif_core.dic' version 2.4.1 from 2010-06-29.

Automatic conversion script
Id: cif_fix_enum 1527 2010-12-29 10:47:43Z saulius 

The following automatic conversions were performed:

'_chemical_melting_point' value '312-315' was changed to '313.5(15)'
- the average value was taken and precision was estimated.

Automatic conversion script
Id: cif_fix_values 1646 2011-03-28 12:23:43Z adriana 

The following automatic conversions were performed:

'_chemical_melting_point' value '312-315' was changed to '313.5(15)'
- the average value was taken and precision was
estimated.

'_symmetry_cell_setting' value 'Orthorhombic' changed to
'orthorhombic' according to
/home/saulius/struct/CIF-dictionaries/cif_core.dic dictionary named
'cif_core.dic' version 2.4.1 from 2010-06-29.

Automatic conversion script
Id: cif_fix_values 1715 2011-07-08 13:25:40Z adriana 
;
_cod_original_sg_symbol_H-M Pbca
_cod_database_code 2104249

loop_
_symmetry_equiv_pos_as_xyz
'x, y, z'
'-x+1/2, -y, z+1/2'
'-x, y+1/2, -z+1/2'
'x+1/2, -y+1/2, -z'
'-x, -y, -z'
'x-1/2, y, -z-1/2'
'x, -y-1/2, z-1/2'
'-x-1/2, y-1/2, z'

loop_
_atom_site_type_symbol
_atom_site_label
_atom_site_fract_x
_atom_site_fract_y
_atom_site_fract_z
_atom_site_U_iso_or_equiv
_atom_site_adp_type
_atom_site_calc_flag
_atom_site_refinement_flags
_atom_site_occupancy
C C1 0.47389(15) 0.20367(18) 0.54433(4) 0.0325(3) Uani d . 1
C C2 0.45134(15) 0.36459(17) 0.57918(4) 0.0330(3) Uani d . 1
H H2 0.3542 0.4215 0.5719 0.04 Uiso calc R 1
C C3 0.56779(16) 0.51464(17) 0.57210(5) 0.0397(4) Uani d . 1
H H3A 0.6629 0.4662 0.5835 0.048 Uiso calc R 1
H H3B 0.5769 0.543 0.5369 0.048 Uiso calc R 1
C C4 0.53235(19) 0.69257(19) 0.59955(6) 0.0538(4) Uani d . 1
H H4A 0.4368 0.7389 0.5892 0.081 Uiso calc R 1
H H4B 0.6069 0.7865 0.5925 0.081 Uiso calc R 1
H H4C 0.5305 0.6671 0.6347 0.081 Uiso calc R 1
C C5 0.44733(15) 0.28926(16) 0.63121(4) 0.0322(3) Uani d . 1
C C6 0.55964(17) 0.17759(18) 0.64840(5) 0.0410(4) Uani d . 1
H H6 0.6392 0.1481 0.6276 0.049 Uiso calc R 1
C C7 0.5568(2) 0.1088(2) 0.69559(5) 0.0512(4) Uani d . 1
H H7 0.634 0.0318 0.7069 0.061 Uiso calc R 1
C C8 0.4427(2) 0.1516(2) 0.72612(5) 0.0528(4) Uani d . 1
H H8 0.441 0.1046 0.7585 0.063 Uiso calc R 1
C C9 0.33069(19) 0.2629(2) 0.70961(5) 0.0485(4) Uani d . 1
H H9 0.2519 0.2927 0.7307 0.058 Uiso calc R 1
C C10 0.33266(16) 0.33182(18) 0.66214(5) 0.0387(4) Uani d . 1
H H10 0.2551 0.4083 0.6509 0.046 Uiso calc R 1
O O1 0.35461(11) 0.11185(14) 0.53405(4) 0.0448(3) Uani d . 1
O O2 0.59328(11) 0.16295(14) 0.52786(3) 0.0442(3) Uani d . 1
H H1 0.382(2) 0.016(3) 0.5101(7) 0.092(7) Uiso d . 1

loop_
_atom_site_aniso_label
_atom_site_aniso_U_11
_atom_site_aniso_U_22
_atom_site_aniso_U_33
_atom_site_aniso_U_12
_atom_site_aniso_U_13
_atom_site_aniso_U_23
C1 0.0322(8) 0.0364(7) 0.0288(6) -0.0030(6) -0.0019(6) 0.0066(5)
C2 0.0318(8) 0.0318(6) 0.0354(7) 0.0018(6) -0.0027(6) 0.0019(5)
C3 0.0405(8) 0.0340(7) 0.0446(8) -0.0033(6) -0.0014(7) 0.0044(6)
C4 0.0548(11) 0.0340(7) 0.0725(11) -0.0053(7) 0.0010(8) -0.0029(7)
C5 0.0361(8) 0.0277(6) 0.0328(7) -0.0031(6) -0.0018(6) -0.0032(5)
C6 0.0457(9) 0.0407(7) 0.0367(7) 0.0057(7) -0.0034(6) -0.0009(6)
C7 0.0674(12) 0.0454(8) 0.0408(8) 0.0054(8) -0.0132(8) 0.0032(6)
C8 0.0810(13) 0.0465(8) 0.0307(7) -0.0118(9) -0.0040(8) -0.0008(6)
C9 0.0617(11) 0.0466(8) 0.0373(8) -0.0114(8) 0.0104(7) -0.0100(6)
C10 0.0414(9) 0.0338(7) 0.0407(8) -0.0027(6) 0.0013(6) -0.0067(6)
O1 0.0336(6) 0.0514(6) 0.0493(6) -0.0086(5) 0.0030(5) -0.0129(5)
O2 0.0334(6) 0.0499(6) 0.0493(6) -0.0058(5) 0.0042(5) -0.0117(4)

loop_
_atom_type_symbol
_atom_type_description
_atom_type_scat_dispersion_real
_atom_type_scat_dispersion_imag
_atom_type_scat_source
C C 0.0033 0 'International Tables Vol C Tables 4.2.6.8 and 6.1.1.4'
H H 0 0 'International Tables Vol C Tables 4.2.6.8 and 6.1.1.4'
O O 0.0106 0 'International Tables Vol C Tables 4.2.6.8 and 6.1.1.4'

loop_
_geom_angle_atom_site_label_1
_geom_angle_atom_site_label_2
_geom_angle_atom_site_label_3
_geom_angle
O2 C1 O1 123.38(12)
O2 C1 C2 122.62(12)
O1 C1 C2 114.00(12)
C1 C2 C5 108.79(10)
C1 C2 C3 111.27(11)
C5 C2 C3 112.66(11)
C1 C2 H2 108
C5 C2 H2 108
C3 C2 H2 108
C4 C3 C2 112.39(12)
C4 C3 H3A 109.1
C2 C3 H3A 109.1
C4 C3 H3B 109.1
C2 C3 H3B 109.1
H3A C3 H3B 107.9
C3 C4 H4A 109.5
C3 C4 H4B 109.5
H4A C4 H4B 109.5
C3 C4 H4C 109.5
H4A C4 H4C 109.5
H4B C4 H4C 109.5
C10 C5 C6 118.90(12)
C10 C5 C2 120.80(12)
C6 C5 C2 120.30(12)
C7 C6 C5 120.63(14)
C7 C6 H6 119.7
C5 C6 H6 119.7
C8 C7 C6 120.17(15)
C8 C7 H7 119.9
C6 C7 H7 119.9
C7 C8 C9 119.84(14)
C7 C8 H8 120.1
C9 C8 H8 120.1
C8 C9 C10 120.24(14)
C8 C9 H9 119.9
C10 C9 H9 119.9
C5 C10 C9 120.22(14)
C5 C10 H10 119.9
C9 C10 H10 119.9
C1 O1 H1 106.7(12)

loop_
_geom_bond_atom_site_label_1
_geom_bond_atom_site_label_2
_geom_bond_distance
C1 O2 1.2201(16)
C1 O1 1.3083(16)
C1 C2 1.5139(18)
C2 C5 1.5258(17)
C2 C3 1.5300(18)
C2 H2 1
C3 C4 1.5186(19)
C3 H3A 0.99
C3 H3B 0.99
C4 H4A 0.98
C4 H4B 0.98
C4 H4C 0.98
C5 C10 1.3851(19)
C5 C6 1.3881(19)
C6 C7 1.385(2)
C6 H6 0.95
C7 C8 1.375(2)
C7 H7 0.95
C8 C9 1.378(2)
C8 H8 0.95
C9 C10 1.3922(19)
C9 H9 0.95
C10 H10 0.95
O1 H1 0.99(2)

loop_
_geom_hbond_atom_site_label_D
_geom_hbond_atom_site_label_H
_geom_hbond_atom_site_label_A
_geom_hbond_site_symmetry_A
_geom_hbond_distance_DH
_geom_hbond_distance_HA
_geom_hbond_distance_DA
_geom_hbond_angle_DHA
O1 H1 O2 5_656 0.99(2) 1.67(2) 2.6469(14) 172.1(19)

loop_
_geom_torsion_atom_site_label_1
_geom_torsion_atom_site_label_2
_geom_torsion_atom_site_label_3
_geom_torsion_atom_site_label_4
_geom_torsion
O2 C1 C2 C5 -97.82(14)
O1 C1 C2 C5 81.43(14)
O2 C1 C2 C3 26.86(17)
O1 C1 C2 C3 -153.88(11)
C1 C2 C3 C4 169.29(12)
C5 C2 C3 C4 -68.23(15)
C1 C2 C5 C10 -127.38(13)
C3 C2 C5 C10 108.76(14)
C1 C2 C5 C6 53.07(16)
C3 C2 C5 C6 -70.79(15)
C10 C5 C6 C7 0.4(2)
C2 C5 C6 C7 179.96(13)
C5 C6 C7 C8 -0.4(2)
C6 C7 C8 C9 0.2(2)
C7 C8 C9 C10 0.1(2)
C6 C5 C10 C9 -0.14(19)
C2 C5 C10 C9 -179.70(12)
C8 C9 C10 C5 -0.1(2)

loop_
_cod_related_entry_id
_cod_related_entry_database
_cod_related_entry_code
1 ChemSpider 6745
